data_2311909
loop_
_publ_author_name
'Minyaev, Mikhail E.'
'Churakov, Andrei V.'
'Nifant'ev, Ilya E.'

_publ_section_title
;
 Structural diversity of polynuclear Mg<sub>x</sub>O<sub>y</sub> cores in
 magnesium phenoxide complexes.
;
_journal_issue 'Pt 11'
_journal_name_full 'Acta crystallographica. Section C, Structural chemistry'
_journal_page_first 854
_journal_page_last 861
_journal_paper_doi 10.1107/S2053229617012657
_journal_volume 73
_journal_year 2017
_chemical_formula_iupac '[Mg3 O4 (C7 H7 O)4 (C15 H23 O)2 (C4 H8 O)2]'
_chemical_formula_moiety 'C66 H90 Mg3 O8'
_chemical_formula_sum 'C66 H90 Mg3 O8'
_chemical_formula_weight 1084.30
_chemical_name_systematic
;Bis(2,6-di-<i>tert</i>-butyl-4-methylphenolato)-1\k<i>O</i>,3\k<i>O</i>-
tetrakis(\m-2-methylphenolato)-1:2\k^4^<i>O</i>:<i>O</i>;2:3\k^4^<i>O</i>:<i>O</i>-bis(tetrahydrofuran)-1\k<i>O</i>,3\k<i>O</i>-trimagnesium(II)
;
_space_group_crystal_system monoclinic
_space_group_IT_number 15
_space_group_name_Hall '-C 2yc'
_space_group_name_H-M_alt 'C 1 2/c 1'
_atom_sites_solution_hydrogens geom
_atom_sites_solution_primary direct
_atom_sites_solution_secondary difmap
_audit_creation_method SHELXL-2014
_cell_angle_alpha 90
_cell_angle_beta 100.3440(10)
_cell_angle_gamma 90
_cell_formula_units_Z 4
_cell_length_a 23.1969(17)
_cell_length_b 11.2068(8)
_cell_length_c 24.3880(17)
_cell_measurement_reflns_used 8057
_cell_measurement_temperature 150(2)
_cell_measurement_theta_max 30.202
_cell_measurement_theta_min 2.757
_cell_volume 6236.9(8)
_computing_cell_refinement 'SAINT (Bruker, 2008)'
_computing_data_collection 'APEX2 (Bruker, 2008)'
_computing_data_reduction 'SAINT (Bruker, 2008)'
_computing_molecular_graphics 'SHELXTL (Sheldrick, 2015)'
_computing_publication_material 'SHELXTL (Sheldrick, 2015)'
_computing_structure_refinement 'SHELXL-2014 (Sheldrick, 2015)'
_computing_structure_solution 'SHELXS (Sheldrick, 2015)'
_diffrn_ambient_temperature 150(2)
_diffrn_measured_fraction_theta_full 0.999
_diffrn_measured_fraction_theta_max 1.000
_diffrn_measurement_device_type 'Bruker SMART APEXII area-detector'
_diffrn_measurement_method \w
_diffrn_radiation_monochromator graphite
_diffrn_radiation_source 'fine-focus sealed tube'
_diffrn_radiation_type MoK\a
_diffrn_radiation_wavelength 0.71073
_diffrn_reflns_av_R_equivalents 0.0280
_diffrn_reflns_limit_h_max 31
_diffrn_reflns_limit_h_min -31
_diffrn_reflns_limit_k_max 15
_diffrn_reflns_limit_k_min -15
_diffrn_reflns_limit_l_max 33
_diffrn_reflns_limit_l_min -32
_diffrn_reflns_number 33975
_diffrn_reflns_theta_full 25.242
_diffrn_reflns_theta_max 28.996
_diffrn_reflns_theta_min 2.132
_exptl_absorpt_coefficient_mu 0.101
_exptl_absorpt_correction_T_max 0.7461
_exptl_absorpt_correction_T_min 0.6757
_exptl_absorpt_correction_type multi-scan
_exptl_absorpt_process_details '(SADABS; Sheldrick, 1997)'
_exptl_crystal_colour colourless
_exptl_crystal_density_diffrn 1.155
_exptl_crystal_density_method 'not measured'
_exptl_crystal_description prism
_exptl_crystal_F_000 2344
_exptl_crystal_size_max 0.45
_exptl_crystal_size_mid 0.25
_exptl_crystal_size_min 0.20
_refine_diff_density_max 0.425
_refine_diff_density_min -0.295
_refine_ls_extinction_method none
_refine_ls_goodness_of_fit_ref 1.024
_refine_ls_hydrogen_treatment constr
_refine_ls_matrix_type full
_refine_ls_number_parameters 398
_refine_ls_number_reflns 8299
_refine_ls_number_restraints 72
_refine_ls_restrained_S_all 1.083
_refine_ls_R_factor_all 0.0700
_refine_ls_R_factor_gt 0.0489
_refine_ls_shift/su_max 0.001
_refine_ls_shift/su_mean 0.000
_refine_ls_structure_factor_coef Fsqd
_refine_ls_weighting_details 'w = 1/[\s^2^(Fo^2^)+(0.0713P)^2^+3.5524P] where P=(Fo^2^+2Fc^2^)/3'
_refine_ls_weighting_scheme calc
_refine_ls_wR_factor_gt 0.1302
_refine_ls_wR_factor_ref 0.1439
_reflns_number_gt 6086
_reflns_number_total 8299
_reflns_threshold_expression I>2\s(I)
_cod_data_source_file ky3130sup1.cif
_cod_data_source_block II
_cod_original_sg_symbol_H-M 'C 2/c'
_cod_database_code 2311909
_shelx_space_group_comment
;
The symmetry employed for this shelxl refinement is uniquely defined
by the following loop, which should always be used as a source of
symmetry information in preference to the above space-group names.
They are only intended as comments.
;
_shelx_estimated_absorpt_t_min 0.956
_shelx_estimated_absorpt_t_max 0.980
_shelxl_version_number 2.014

loop_
_space_group_symop_operation_xyz
'x, y, z'
'-x, y, -z+1/2'
'x+1/2, y+1/2, z'
'-x+1/2, y+1/2, -z+1/2'
'-x, -y, -z'
'x, -y, z-1/2'
'-x+1/2, -y+1/2, -z'
'x+1/2, -y+1/2, z-1/2'

loop_
_atom_site_type_symbol
_atom_site_label
_atom_site_fract_x
_atom_site_fract_y
_atom_site_fract_z
_atom_site_U_iso_or_equiv
_atom_site_adp_type
_atom_site_calc_flag
_atom_site_occupancy
_atom_site_disorder_assembly
_atom_site_disorder_group
Mg Mg1 0.41987(2) 0.40278(4) 0.33096(2) 0.02854(12) Uani d 1 . .
Mg Mg2 0.5000 0.42428(6) 0.2500 0.02750(15) Uani d 1 A .
O O1 0.35234(4) 0.45465(10) 0.35300(4) 0.0368(2) Uani d 1 . .
C C11 0.31398(6) 0.44795(14) 0.38772(6) 0.0321(3) Uani d 1 . .
C C12 0.26859(6) 0.36135(16) 0.37923(6) 0.0375(3) Uani d 1 . .
C C13 0.23303(7) 0.35077(17) 0.41968(7) 0.0437(4) Uani d 1 . .
H H13 0.2034 0.2913 0.4148 0.052 Uiso calc 1 . .
C C14 0.23908(7) 0.42280(16) 0.46642(6) 0.0395(4) Uani d 1 . .
C C15 0.28067(7) 0.51182(16) 0.47174(6) 0.0385(3) Uani d 1 . .
H H15 0.2843 0.5639 0.5029 0.046 Uiso calc 1 . .
C C16 0.31772(6) 0.52872(14) 0.43326(6) 0.0360(3) Uani d 1 . .
C C17 0.25651(7) 0.28452(19) 0.32624(7) 0.0518(5) Uani d 1 . .
C C18 0.35974(8) 0.63597(17) 0.43946(8) 0.0507(4) Uani d 1 . .
C C19 0.19903(8) 0.4097(2) 0.50883(8) 0.0548(5) Uani d 1 . .
H H19A 0.2189 0.4402 0.5450 0.082 Uiso calc 1 . .
H H19B 0.1894 0.3253 0.5125 0.082 Uiso calc 1 . .
H H19C 0.1629 0.4551 0.4964 0.082 Uiso calc 1 . .
C C1 0.20028(10) 0.2093(3) 0.32330(10) 0.0802(8) Uani d 1 . .
H H1A 0.1671 0.2621 0.3255 0.120 Uiso calc 1 . .
H H1B 0.2053 0.1529 0.3545 0.120 Uiso calc 1 . .
H H1C 0.1927 0.1651 0.2881 0.120 Uiso calc 1 . .
C C2 0.24745(9) 0.3641(2) 0.27421(8) 0.0672(6) Uani d 1 . .
H H2A 0.2125 0.4137 0.2735 0.101 Uiso calc 1 . .
H H2B 0.2423 0.3140 0.2408 0.101 Uiso calc 1 . .
H H2C 0.2818 0.4155 0.2751 0.101 Uiso calc 1 . .
C C3 0.30646(9) 0.19468(18) 0.32452(9) 0.0591(5) Uani d 1 . .
H H3A 0.2971 0.1459 0.2908 0.089 Uiso calc 1 . .
H H3B 0.3109 0.1430 0.3574 0.089 Uiso calc 1 . .
H H3C 0.3431 0.2380 0.3243 0.089 Uiso calc 1 . .
C C4 0.35066(11) 0.7190(2) 0.48756(11) 0.0753(7) Uani d 1 . .
H H4A 0.3591 0.6752 0.5229 0.113 Uiso calc 1 . .
H H4B 0.3100 0.7471 0.4812 0.113 Uiso calc 1 . .
H H4C 0.3771 0.7876 0.4892 0.113 Uiso calc 1 . .
C C5 0.34763(10) 0.71137(19) 0.38629(11) 0.0675(6) Uani d 1 . .
H H5A 0.3510 0.6613 0.3541 0.101 Uiso calc 1 . .
H H5B 0.3761 0.7766 0.3891 0.101 Uiso calc 1 . .
H H5C 0.3080 0.7445 0.3816 0.101 Uiso calc 1 . .
C C6 0.42381(8) 0.5953(2) 0.45219(9) 0.0574(5) Uani d 1 . .
H H6A 0.4314 0.5406 0.4229 0.086 Uiso calc 1 . .
H H6B 0.4314 0.5542 0.4883 0.086 Uiso calc 1 . .
H H6C 0.4496 0.6649 0.4535 0.086 Uiso calc 1 . .
O O2 0.48696(4) 0.50074(9) 0.31832(4) 0.0349(2) Uani d 1 . .
C C21 0.51192(7) 0.59821(13) 0.34654(6) 0.0348(3) Uani d 1 . .
C C22 0.48993(8) 0.71135(15) 0.33150(7) 0.0443(4) Uani d 1 . .
C C23 0.51822(10) 0.80854(17) 0.36060(9) 0.0573(5) Uani d 1 . .
H H23 0.5044 0.8868 0.3506 0.069 Uiso calc 1 . .
C C24 0.56521(10) 0.79461(19) 0.40307(9) 0.0606(6) Uani d 1 . .
H H24 0.5836 0.8626 0.4219 0.073 Uiso calc 1 . .
C C25 0.58562(8) 0.68262(19) 0.41829(8) 0.0513(5) Uani d 1 . .
H H25 0.6180 0.6726 0.4479 0.062 Uiso calc 1 . .
C C26 0.55897(7) 0.58396(16) 0.39039(7) 0.0402(4) Uani d 1 . .
H H26 0.5728 0.5062 0.4012 0.048 Uiso calc 1 . .
C C27 0.43842(10) 0.7265(2) 0.28539(8) 0.0616(5) Uani d 1 . .
H H27A 0.4078 0.6694 0.2903 0.092 Uiso calc 1 . .
H H27B 0.4506 0.7122 0.2495 0.092 Uiso calc 1 . .
H H27C 0.4232 0.8079 0.2862 0.092 Uiso calc 1 . .
O O3 0.43020(4) 0.33412(9) 0.25932(4) 0.0326(2) Uani d 1 . .
C C31A 0.39423(12) 0.2831(2) 0.21716(9) 0.0380(9) Uani d 0.537(4) A 1
C C32A 0.38973(12) 0.1603(2) 0.20943(11) 0.0553(10) Uani d 0.537(4) A 1
C C33A 0.35263(15) 0.1140(2) 0.16321(13) 0.0777(13) Uani d 0.537(4) A 1
H H33A 0.3496 0.0301 0.1579 0.093 Uiso calc 0.537(4) A 1
C C34A 0.32003(14) 0.1905(3) 0.12473(10) 0.0894(15) Uani d 0.537(4) A 1
H H34A 0.2947 0.1588 0.0931 0.107 Uiso calc 0.537(4) A 1
C C35A 0.32452(12) 0.3132(3) 0.13246(10) 0.0770(13) Uani d 0.537(4) A 1
H H35A 0.3022 0.3655 0.1062 0.092 Uiso calc 0.537(4) A 1
C C36A 0.36162(12) 0.3595(2) 0.17868(11) 0.0501(10) Uani d 0.537(4) A 1
H H36A 0.3647 0.4434 0.1840 0.060 Uiso calc 0.537(4) A 1
C C37A 0.4212(2) 0.0773(4) 0.2516(2) 0.0765(16) Uani d 0.537(4) A 1
H H37A 0.4236 -0.0015 0.2348 0.115 Uiso calc 0.537(4) A 1
H H37B 0.4001 0.0709 0.2829 0.115 Uiso calc 0.537(4) A 1
H H37C 0.4609 0.1075 0.2651 0.115 Uiso calc 0.537(4) A 1
C C31B 0.40110(14) 0.2520(2) 0.22247(12) 0.0353(10) Uani d 0.463(4) A 2
C C32B 0.35930(12) 0.2811(2) 0.17609(12) 0.0466(10) Uani d 0.463(4) A 2
C C33B 0.33457(14) 0.1921(3) 0.13960(11) 0.0682(13) Uani d 0.463(4) A 2
H H33B 0.3060 0.2120 0.1079 0.082 Uiso calc 0.463(4) A 2
C C34B 0.35165(17) 0.0740(3) 0.14949(14) 0.0790(15) Uani d 0.463(4) A 2
H H34B 0.3347 0.0132 0.1245 0.095 Uiso calc 0.463(4) A 2
C C35B 0.39345(16) 0.0449(2) 0.19587(14) 0.0698(13) Uani d 0.463(4) A 2
H H35B 0.4051 -0.0358 0.2026 0.084 Uiso calc 0.463(4) A 2
C C36B 0.41817(14) 0.1339(3) 0.23236(12) 0.0503(10) Uani d 0.463(4) A 2
H H36B 0.4467 0.1140 0.2641 0.060 Uiso calc 0.463(4) A 2
C C37B 0.3389(2) 0.4050(5) 0.1664(3) 0.0708(18) Uani d 0.463(4) A 2
H H37D 0.3093 0.4088 0.1323 0.106 Uiso calc 0.463(4) A 2
H H37E 0.3721 0.4563 0.1624 0.106 Uiso calc 0.463(4) A 2
H H37F 0.3217 0.4323 0.1981 0.106 Uiso calc 0.463(4) A 2
O O4 0.45722(5) 0.28849(11) 0.39011(4) 0.0394(3) Uani d 1 . .
C C41 0.43399(9) 0.2524(2) 0.43896(8) 0.0563(5) Uani d 1 . .
H H41A 0.3906 0.2519 0.4310 0.068 Uiso calc 1 . .
H H41B 0.4475 0.3070 0.4706 0.068 Uiso calc 1 . .
C C42 0.45724(14) 0.1306(3) 0.45167(13) 0.0978(10) Uani d 1 . .
H H42A 0.4675 0.1186 0.4925 0.117 Uiso calc 1 . .
H H42B 0.4276 0.0702 0.4361 0.117 Uiso calc 1 . .
C C43 0.50903(12) 0.1193(2) 0.42639(12) 0.0784(7) Uani d 1 . .
H H43A 0.5067 0.0459 0.4035 0.094 Uiso calc 1 . .
H H43B 0.5446 0.1148 0.4556 0.094 Uiso calc 1 . .
C C44 0.51146(9) 0.2257(2) 0.39112(9) 0.0595(5) Uani d 1 . .
H H44A 0.5451 0.2768 0.4070 0.071 Uiso calc 1 . .
H H44B 0.5157 0.2018 0.3530 0.071 Uiso calc 1 . .

loop_
_atom_site_aniso_label
_atom_site_aniso_U_11
_atom_site_aniso_U_22
_atom_site_aniso_U_33
_atom_site_aniso_U_12
_atom_site_aniso_U_13
_atom_site_aniso_U_23
Mg1 0.0266(2) 0.0353(3) 0.0265(2) -0.00258(18) 0.01210(17) -0.00349(18)
Mg2 0.0275(3) 0.0310(3) 0.0269(3) 0.000 0.0129(2) 0.000
O1 0.0291(5) 0.0504(6) 0.0349(5) 0.0006(4) 0.0164(4) -0.0025(5)
C11 0.0250(6) 0.0454(8) 0.0277(7) 0.0049(6) 0.0100(5) 0.0022(6)
C12 0.0285(7) 0.0544(9) 0.0316(7) -0.0011(6) 0.0110(6) -0.0047(7)
C13 0.0340(8) 0.0598(10) 0.0410(8) -0.0085(7) 0.0173(7) -0.0043(8)
C14 0.0326(7) 0.0589(10) 0.0301(7) 0.0036(7) 0.0137(6) 0.0018(7)
C15 0.0326(7) 0.0544(9) 0.0305(7) 0.0054(7) 0.0106(6) -0.0049(7)
C16 0.0288(7) 0.0464(8) 0.0347(7) 0.0046(6) 0.0107(6) -0.0020(6)
C17 0.0355(8) 0.0808(13) 0.0433(9) -0.0179(8) 0.0183(7) -0.0227(9)
C18 0.0457(9) 0.0541(10) 0.0588(11) -0.0081(8) 0.0266(8) -0.0180(9)
C19 0.0500(10) 0.0800(14) 0.0414(9) -0.0076(9) 0.0271(8) -0.0042(9)
C1 0.0527(12) 0.124(2) 0.0722(14) -0.0433(13) 0.0320(11) -0.0521(14)
C2 0.0497(11) 0.1186(19) 0.0336(9) -0.0038(12) 0.0080(8) -0.0161(11)
C3 0.0558(11) 0.0623(12) 0.0673(12) -0.0198(9) 0.0333(10) -0.0280(10)
C4 0.0690(14) 0.0731(15) 0.0951(17) -0.0214(11) 0.0457(13) -0.0436(13)
C5 0.0726(14) 0.0480(11) 0.0921(17) -0.0023(10) 0.0425(13) 0.0020(11)
C6 0.0403(9) 0.0768(13) 0.0597(11) -0.0151(9) 0.0210(8) -0.0263(10)
O2 0.0353(5) 0.0374(5) 0.0359(5) -0.0099(4) 0.0171(4) -0.0110(4)
C21 0.0377(8) 0.0379(8) 0.0338(7) -0.0095(6) 0.0204(6) -0.0091(6)
C22 0.0550(10) 0.0437(9) 0.0386(8) -0.0004(7) 0.0200(7) -0.0047(7)
C23 0.0838(15) 0.0370(9) 0.0574(11) -0.0065(9) 0.0297(11) -0.0103(8)
C24 0.0725(14) 0.0567(12) 0.0583(12) -0.0258(10) 0.0274(10) -0.0268(10)
C25 0.0432(9) 0.0722(13) 0.0416(9) -0.0172(9) 0.0164(7) -0.0164(9)
C26 0.0369(8) 0.0488(9) 0.0392(8) -0.0064(7) 0.0187(7) -0.0042(7)
C27 0.0722(13) 0.0678(13) 0.0463(10) 0.0162(11) 0.0145(9) 0.0022(9)
O3 0.0325(5) 0.0396(5) 0.0286(5) -0.0088(4) 0.0133(4) -0.0082(4)
C31A 0.0339(17) 0.0557(19) 0.0302(17) -0.0178(15) 0.0211(14) -0.0090(14)
C32A 0.056(2) 0.066(2) 0.0532(19) -0.0331(17) 0.0358(16) -0.0255(17)
C33A 0.073(2) 0.108(3) 0.063(2) -0.059(2) 0.0419(19) -0.048(2)
C34A 0.068(2) 0.147(4) 0.058(2) -0.059(2) 0.0249(19) -0.039(2)
C35A 0.0507(19) 0.139(3) 0.0408(18) -0.023(2) 0.0083(15) -0.008(2)
C36A 0.0323(17) 0.090(3) 0.0303(15) -0.0107(18) 0.0113(13) -0.0021(18)
C37A 0.083(3) 0.042(2) 0.119(4) -0.002(2) 0.059(3) 0.000(2)
C31B 0.0314(18) 0.047(2) 0.0310(18) -0.0145(15) 0.0150(14) -0.0154(15)
C32B 0.0333(16) 0.076(2) 0.0338(17) -0.0198(18) 0.0151(14) -0.0112(18)
C33B 0.047(2) 0.113(3) 0.047(2) -0.040(2) 0.0162(19) -0.030(2)
C34B 0.081(3) 0.100(3) 0.065(3) -0.045(3) 0.035(2) -0.042(2)
C35B 0.084(3) 0.058(2) 0.079(3) -0.023(2) 0.045(2) -0.023(2)
C36B 0.062(2) 0.044(2) 0.052(2) -0.015(2) 0.0288(19) -0.0097(18)
C37B 0.042(3) 0.099(4) 0.079(4) 0.013(3) 0.029(3) 0.038(3)
O4 0.0365(6) 0.0528(7) 0.0327(5) 0.0078(5) 0.0163(4) 0.0074(5)
C41 0.0592(11) 0.0761(13) 0.0405(9) 0.0180(10) 0.0275(8) 0.0190(9)
C42 0.115(2) 0.0818(17) 0.116(2) 0.0388(16) 0.0722(19) 0.0542(17)
C43 0.0900(17) 0.0507(12) 0.1009(19) 0.0234(12) 0.0344(15) 0.0118(12)
C44 0.0469(10) 0.0826(14) 0.0538(11) 0.0262(10) 0.0222(8) 0.0183(10)

loop_
_atom_type_symbol
_atom_type_description
_atom_type_scat_dispersion_real
_atom_type_scat_dispersion_imag
_atom_type_scat_source
C C 0.0033 0.0016 'International Tables Vol C Tables 4.2.6.8 and 6.1.1.4'
H H 0.0000 0.0000 'International Tables Vol C Tables 4.2.6.8 and 6.1.1.4'
O O 0.0106 0.0060 'International Tables Vol C Tables 4.2.6.8 and 6.1.1.4'
Mg Mg 0.0486 0.0363 'International Tables Vol C Tables 4.2.6.8 and 6.1.1.4'

loop_
_geom_angle_atom_site_label_1
_geom_angle_atom_site_label_2
_geom_angle_atom_site_label_3
_geom_angle_site_symmetry_1
_geom_angle_site_symmetry_3
_geom_angle
O1 Mg1 O3 . . 129.09(5)
O1 Mg1 O2 . . 127.35(5)
O3 Mg1 O2 . . 81.57(4)
O1 Mg1 O4 . . 105.79(5)
O3 Mg1 O4 . . 106.50(5)
O2 Mg1 O4 . . 102.52(5)
O1 Mg1 Mg2 . . 147.20(4)
O3 Mg1 Mg2 . . 40.98(3)
O2 Mg1 Mg2 . . 40.70(3)
O4 Mg1 Mg2 . . 106.89(3)
O2 Mg2 O2 2_655 . 127.72(7)
O2 Mg2 O3 2_655 . 125.91(4)
O2 Mg2 O3 . . 82.46(4)
O2 Mg2 O3 2_655 2_655 82.46(4)
O2 Mg2 O3 . 2_655 125.90(4)
O3 Mg2 O3 . 2_655 117.80(7)
O2 Mg2 Mg1 2_655 2_655 41.42(3)
O2 Mg2 Mg1 . 2_655 145.26(4)
O3 Mg2 Mg1 . 2_655 131.97(4)
O3 Mg2 Mg1 2_655 2_655 41.15(3)
O2 Mg2 Mg1 2_655 . 145.26(3)
O2 Mg2 Mg1 . . 41.42(3)
O3 Mg2 Mg1 . . 41.15(3)
O3 Mg2 Mg1 2_655 . 131.97(4)
Mg1 Mg2 Mg1 2_655 . 170.64(3)
C11 O1 Mg1 . . 150.07(10)
O1 C11 C12 . . 120.47(13)
O1 C11 C16 . . 120.29(14)
C12 C11 C16 . . 119.23(13)
C13 C12 C11 . . 118.07(14)
C13 C12 C17 . . 120.24(14)
C11 C12 C17 . . 121.63(13)
C14 C13 C12 . . 123.08(15)
C14 C13 H13 . . 118.5
C12 C13 H13 . . 118.5
C15 C14 C13 . . 117.77(14)
C15 C14 C19 . . 120.69(15)
C13 C14 C19 . . 121.45(16)
C14 C15 C16 . . 122.74(15)
C14 C15 H15 . . 118.6
C16 C15 H15 . . 118.6
C15 C16 C11 . . 118.69(14)
C15 C16 C18 . . 119.76(14)
C11 C16 C18 . . 121.51(13)
C2 C17 C12 . . 110.29(17)
C2 C17 C3 . . 110.45(15)
C12 C17 C3 . . 111.38(15)
C2 C17 C1 . . 106.86(18)
C12 C17 C1 . . 111.73(14)
C3 C17 C1 . . 105.97(18)
C5 C18 C6 . . 111.09(16)
C5 C18 C16 . . 109.36(16)
C6 C18 C16 . . 111.21(16)
C5 C18 C4 . . 106.38(18)
C6 C18 C4 . . 106.60(17)
C16 C18 C4 . . 112.08(14)
C14 C19 H19A . . 109.5
C14 C19 H19B . . 109.5
H19A C19 H19B . . 109.5
C14 C19 H19C . . 109.5
H19A C19 H19C . . 109.5
H19B C19 H19C . . 109.5
C17 C1 H1A . . 109.5
C17 C1 H1B . . 109.5
H1A C1 H1B . . 109.5
C17 C1 H1C . . 109.5
H1A C1 H1C . . 109.5
H1B C1 H1C . . 109.5
C17 C2 H2A . . 109.5
C17 C2 H2B . . 109.5
H2A C2 H2B . . 109.5
C17 C2 H2C . . 109.5
H2A C2 H2C . . 109.5
H2B C2 H2C . . 109.5
C17 C3 H3A . . 109.5
C17 C3 H3B . . 109.5
H3A C3 H3B . . 109.5
C17 C3 H3C . . 109.5
H3A C3 H3C . . 109.5
H3B C3 H3C . . 109.5
C18 C4 H4A . . 109.5
C18 C4 H4B . . 109.5
H4A C4 H4B . . 109.5
C18 C4 H4C . . 109.5
H4A C4 H4C . . 109.5
H4B C4 H4C . . 109.5
C18 C5 H5A . . 109.5
C18 C5 H5B . . 109.5
H5A C5 H5B . . 109.5
C18 C5 H5C . . 109.5
H5A C5 H5C . . 109.5
H5B C5 H5C . . 109.5
C18 C6 H6A . . 109.5
C18 C6 H6B . . 109.5
H6A C6 H6B . . 109.5
C18 C6 H6C . . 109.5
H6A C6 H6C . . 109.5
H6B C6 H6C . . 109.5
C21 O2 Mg2 . . 131.91(9)
C21 O2 Mg1 . . 129.97(8)
Mg2 O2 Mg1 . . 97.88(5)
O2 C21 C22 . . 119.66(15)
O2 C21 C26 . . 119.92(14)
C22 C21 C26 . . 120.42(15)
C21 C22 C23 . . 117.39(17)
C21 C22 C27 . . 120.47(16)
C23 C22 C27 . . 122.14(18)
C24 C23 C22 . . 122.14(19)
C24 C23 H23 . . 118.9
C22 C23 H23 . . 118.9
C25 C24 C23 . . 119.90(17)
C25 C24 H24 . . 120.0
C23 C24 H24 . . 120.0
C24 C25 C26 . . 119.79(18)
C24 C25 H25 . . 120.1
C26 C25 H25 . . 120.1
C25 C26 C21 . . 120.32(17)
C25 C26 H26 . . 119.8
C21 C26 H26 . . 119.8
C22 C27 H27A . . 109.5
C22 C27 H27B . . 109.5
H27A C27 H27B . . 109.5
C22 C27 H27C . . 109.5
H27A C27 H27C . . 109.5
H27B C27 H27C . . 109.5
C31A O3 Mg2 . . 123.32(14)
C31B O3 Mg2 . . 126.09(16)
C31A O3 Mg1 . . 134.11(14)
C31B O3 Mg1 . . 136.03(17)
Mg2 O3 Mg1 . . 97.86(4)
O3 C31A C32A . . 123.46(19)
O3 C31A C36A . . 116.50(19)
C32A C31A C36A . . 120.0
C31A C32A C33A . . 120.0
C31A C32A C37A . . 120.8(3)
C33A C32A C37A . . 119.1(3)
C34A C33A C32A . . 120.0
C34A C33A H33A . . 120.0
C32A C33A H33A . . 120.0
C33A C34A C35A . . 120.0
C33A C34A H34A . . 120.0
C35A C34A H34A . . 120.0
C36A C35A C34A . . 120.0
C36A C35A H35A . . 120.0
C34A C35A H35A . . 120.0
C35A C36A C31A . . 120.0
C35A C36A H36A . . 120.0
C31A C36A H36A . . 120.0
C32A C37A H37A . . 109.5
C32A C37A H37B . . 109.5
H37A C37A H37B . . 109.5
C32A C37A H37C . . 109.5
H37A C37A H37C . . 109.5
H37B C37A H37C . . 109.5
O3 C31B C32B . . 124.3(2)
O3 C31B C36B . . 115.6(2)
C32B C31B C36B . . 120.0
C31B C32B C33B . . 120.0
C31B C32B C37B . . 120.6(3)
C33B C32B C37B . . 119.4(3)
C32B C33B C34B . . 120.0
C32B C33B H33B . . 120.0
C34B C33B H33B . . 120.0
C35B C34B C33B . . 120.0
C35B C34B H34B . . 120.0
C33B C34B H34B . . 120.0
C34B C35B C36B . . 120.0
C34B C35B H35B . . 120.0
C36B C35B H35B . . 120.0
C35B C36B C31B . . 120.0
C35B C36B H36B . . 120.0
C31B C36B H36B . . 120.0
C32B C37B H37D . . 109.5
C32B C37B H37E . . 109.5
H37D C37B H37E . . 109.5
C32B C37B H37F . . 109.5
H37D C37B H37F . . 109.5
H37E C37B H37F . . 109.5
C44 O4 C41 . . 107.61(13)
C44 O4 Mg1 . . 126.03(10)
C41 O4 Mg1 . . 126.35(10)
O4 C41 C42 . . 104.72(16)
O4 C41 H41A . . 110.8
C42 C41 H41A . . 110.8
O4 C41 H41B . . 110.8
C42 C41 H41B . . 110.8
H41A C41 H41B . . 108.9
C43 C42 C41 . . 106.82(19)
C43 C42 H42A . . 110.4
C41 C42 H42A . . 110.4
C43 C42 H42B . . 110.4
C41 C42 H42B . . 110.4
H42A C42 H42B . . 108.6
C42 C43 C44 . . 107.37(18)
C42 C43 H43A . . 110.2
C44 C43 H43A . . 110.2
C42 C43 H43B . . 110.2
C44 C43 H43B . . 110.2
H43A C43 H43B . . 108.5
O4 C44 C43 . . 106.26(16)
O4 C44 H44A . . 110.5
C43 C44 H44A . . 110.5
O4 C44 H44B . . 110.5
C43 C44 H44B . . 110.5
H44A C44 H44B . . 108.7

loop_
_geom_bond_atom_site_label_1
_geom_bond_atom_site_label_2
_geom_bond_site_symmetry_2
_geom_bond_distance
Mg1 O1 . 1.8394(11)
Mg1 O3 . 1.9627(10)
Mg1 O2 . 1.9733(11)
Mg1 O4 . 2.0058(12)
Mg1 Mg2 . 2.9545(4)
Mg2 O2 2_655 1.9451(10)
Mg2 O2 . 1.9451(10)
Mg2 O3 . 1.9561(10)
Mg2 O3 2_655 1.9561(10)
Mg2 Mg1 2_655 2.9544(4)
O1 C11 . 1.3360(16)
C11 C12 . 1.419(2)
C11 C16 . 1.423(2)
C12 C13 . 1.400(2)
C12 C17 . 1.536(2)
C13 C14 . 1.383(2)
C13 H13 . 0.9500
C14 C15 . 1.378(2)
C14 C19 . 1.517(2)
C15 C16 . 1.395(2)
C15 H15 . 0.9500
C16 C18 . 1.538(2)
C17 C2 . 1.535(3)
C17 C3 . 1.541(3)
C17 C1 . 1.544(3)
C18 C5 . 1.531(3)
C18 C6 . 1.532(3)
C18 C4 . 1.541(3)
C19 H19A . 0.9800
C19 H19B . 0.9800
C19 H19C . 0.9800
C1 H1A . 0.9800
C1 H1B . 0.9800
C1 H1C . 0.9800
C2 H2A . 0.9800
C2 H2B . 0.9800
C2 H2C . 0.9800
C3 H3A . 0.9800
C3 H3B . 0.9800
C3 H3C . 0.9800
C4 H4A . 0.9800
C4 H4B . 0.9800
C4 H4C . 0.9800
C5 H5A . 0.9800
C5 H5B . 0.9800
C5 H5C . 0.9800
C6 H6A . 0.9800
C6 H6B . 0.9800
C6 H6C . 0.9800
O2 C21 . 1.3634(17)
C21 C22 . 1.391(2)
C21 C26 . 1.393(2)
C22 C23 . 1.398(3)
C22 C27 . 1.496(3)
C23 C24 . 1.371(3)
C23 H23 . 0.9500
C24 C25 . 1.369(3)
C24 H24 . 0.9500
C25 C26 . 1.384(2)
C25 H25 . 0.9500
C26 H26 . 0.9500
C27 H27A . 0.9800
C27 H27B . 0.9800
C27 H27C . 0.9800
O3 C31A . 1.331(2)
O3 C31B . 1.376(2)
C31A C32A . 1.3900
C31A C36A . 1.3900
C32A C33A . 1.3900
C32A C37A . 1.479(6)
C33A C34A . 1.3900
C33A H33A . 0.9500
C34A C35A . 1.3900
C34A H34A . 0.9500
C35A C36A . 1.3900
C35A H35A . 0.9500
C36A H36A . 0.9500
C37A H37A . 0.9800
C37A H37B . 0.9800
C37A H37C . 0.9800
C31B C32B . 1.3900
C31B C36B . 1.3900
C32B C33B . 1.3900
C32B C37B . 1.472(6)
C33B C34B . 1.3900
C33B H33B . 0.9500
C34B C35B . 1.3900
C34B H34B . 0.9500
C35B C36B . 1.3900
C35B H35B . 0.9500
C36B H36B . 0.9500
C37B H37D . 0.9800
C37B H37E . 0.9800
C37B H37F . 0.9800
O4 C44 . 1.438(2)
O4 C41 . 1.4502(18)
C41 C42 . 1.480(3)
C41 H41A . 0.9900
C41 H41B . 0.9900
C42 C43 . 1.451(3)
C42 H42A . 0.9900
C42 H42B . 0.9900
C43 C44 . 1.477(3)
C43 H43A . 0.9900
C43 H43B . 0.9900
C44 H44A . 0.9900
C44 H44B . 0.9900

loop_
_geom_torsion_atom_site_label_1
_geom_torsion_atom_site_label_2
_geom_torsion_atom_site_label_3
_geom_torsion_atom_site_label_4
_geom_torsion
O3 Mg1 O1 C11 120.6(2)
O2 Mg1 O1 C11 -126.9(2)
O4 Mg1 O1 C11 -7.0(2)
Mg2 Mg1 O1 C11 178.28(17)
Mg1 O1 C11 C12 -83.4(2)
Mg1 O1 C11 C16 97.5(2)
O1 C11 C12 C13 174.09(15)
C16 C11 C12 C13 -6.7(2)
O1 C11 C12 C17 -8.5(2)
C16 C11 C12 C17 170.66(15)
C11 C12 C13 C14 1.9(3)
C17 C12 C13 C14 -175.51(17)
C12 C13 C14 C15 2.6(3)
C12 C13 C14 C19 179.05(17)
C13 C14 C15 C16 -2.4(3)
C19 C14 C15 C16 -178.79(16)
C14 C15 C16 C11 -2.4(2)
C14 C15 C16 C18 175.19(16)
O1 C11 C16 C15 -173.80(14)
C12 C11 C16 C15 7.0(2)
O1 C11 C16 C18 8.6(2)
C12 C11 C16 C18 -170.57(15)
C13 C12 C17 C2 123.46(18)
C11 C12 C17 C2 -53.9(2)
C13 C12 C17 C3 -113.53(18)
C11 C12 C17 C3 69.1(2)
C13 C12 C17 C1 4.8(3)
C11 C12 C17 C1 -172.56(19)
C15 C16 C18 C5 -122.40(17)
C11 C16 C18 C5 55.2(2)
C15 C16 C18 C6 114.55(17)
C11 C16 C18 C6 -67.9(2)
C15 C16 C18 C4 -4.7(3)
C11 C16 C18 C4 172.90(18)
Mg2 O2 C21 C22 85.69(17)
Mg1 O2 C21 C22 -87.27(16)
Mg2 O2 C21 C26 -94.72(16)
Mg1 O2 C21 C26 92.32(16)
O2 C21 C22 C23 -178.08(14)
C26 C21 C22 C23 2.3(2)
O2 C21 C22 C27 1.2(2)
C26 C21 C22 C27 -178.40(15)
C21 C22 C23 C24 -1.1(3)
C27 C22 C23 C24 179.62(18)
C22 C23 C24 C25 -0.3(3)
C23 C24 C25 C26 0.5(3)
C24 C25 C26 C21 0.7(2)
O2 C21 C26 C25 178.24(13)
C22 C21 C26 C25 -2.2(2)
C31B O3 C31A C32A 4.6(8)
Mg2 O3 C31A C32A 109.80(19)
Mg1 O3 C31A C32A -100.3(2)
C31B O3 C31A C36A -173.1(10)
Mg2 O3 C31A C36A -68.0(2)
Mg1 O3 C31A C36A 82.0(2)
O3 C31A C32A C33A -177.7(3)
C36A C31A C32A C33A 0.0
O3 C31A C32A C37A 6.1(3)
C36A C31A C32A C37A -176.2(3)
C31A C32A C33A C34A 0.0
C37A C32A C33A C34A 176.3(3)
C32A C33A C34A C35A 0.0
C33A C34A C35A C36A 0.0
C34A C35A C36A C31A 0.0
O3 C31A C36A C35A 177.8(3)
C32A C31A C36A C35A 0.0
C31A O3 C31B C32B 2.9(7)
Mg2 O3 C31B C32B -83.4(3)
Mg1 O3 C31B C32B 94.8(3)
C31A O3 C31B C36B 179.6(10)
Mg2 O3 C31B C36B 93.2(2)
Mg1 O3 C31B C36B -88.5(2)
O3 C31B C32B C33B 176.5(3)
C36B C31B C32B C33B 0.0
O3 C31B C32B C37B -6.2(4)
C36B C31B C32B C37B 177.3(3)
C31B C32B C33B C34B 0.0
C37B C32B C33B C34B -177.4(3)
C32B C33B C34B C35B 0.0
C33B C34B C35B C36B 0.0
C34B C35B C36B C31B 0.0
O3 C31B C36B C35B -176.8(3)
C32B C31B C36B C35B 0.0
C44 O4 C41 C42 -27.6(3)
Mg1 O4 C41 C42 151.27(18)
O4 C41 C42 C43 22.3(3)
C41 C42 C43 C44 -9.0(4)
C41 O4 C44 C43 22.3(2)
Mg1 O4 C44 C43 -156.66(15)
C42 C43 C44 O4 -7.9(3)
